data_7122190
loop_
_publ_author_name
'Ling, Irene'
'Kumari, Harshita'
'Mirzamani, Marzieh'
'Sobolev, Alexandre N.'
'Garvey, Christopher J.'
'Atwood, Jerry L.'
'Raston, Colin L.'

_publ_section_title
;
 Phase dependent structural perturbation of a robust multicomponent
 assembled icosahedral array.
;
_journal_issue 77
_journal_name_full 'Chemical communications (Cambridge, England)'
_journal_page_first 10824
_journal_page_last 10827
_journal_paper_doi 10.1039/c8cc05650a
_journal_volume 54
_journal_year 2018
_chemical_formula_moiety 'C56 H84 Na2 O54 S8 Y2, 11(H2 O)'
_chemical_formula_sum 'C56 H106 Na2 O65 S8 Y2'
_chemical_formula_weight 2299.69
_space_group_IT_number 2
_space_group_name_Hall '-P 1'
_space_group_name_H-M_alt 'P -1'
_symmetry_cell_setting triclinic
_symmetry_Int_Tables_number 2
_symmetry_space_group_name_Hall '-P 1'
_symmetry_space_group_name_H-M 'P -1'
_atom_sites_solution_hydrogens geom
_atom_sites_solution_primary direct
_atom_sites_solution_secondary difmap
_audit_creation_method SHELXL-97
_audit_update_record
;
2016-05-26 deposited with the CCDC.
2018-08-14 downloaded from the CCDC.
;
_cell_angle_alpha 89.078(1)
_cell_angle_beta 80.089(1)
_cell_angle_gamma 88.413(1)
_cell_formula_units_Z 2
_cell_length_a 12.1783(5)
_cell_length_b 13.4788(6)
_cell_length_c 27.6293(11)
_cell_measurement_reflns_used 9618
_cell_measurement_temperature 100(2)
_cell_measurement_theta_max 72.46
_cell_measurement_theta_min 3.25
_cell_volume 4465.6(3)
_computing_cell_refinement 'Bruker SAINT'
_computing_data_collection 'Bruker APEX2'
_computing_data_reduction 'Bruker SAINT'
_computing_publication_material 'SHELXL-97 (Sheldrick, 2008)'
_computing_structure_refinement 'SHELXL-97 (Sheldrick, 2008)'
_computing_structure_solution 'SHELXS-97 (Sheldrick, 2008)'
_diffrn_ambient_temperature 100(2)
_diffrn_measured_fraction_theta_full 0.949
_diffrn_measured_fraction_theta_max 0.923
_diffrn_measurement_device_type 'Bruker APEX-II CCD'
_diffrn_measurement_method '\f and \w scans'
_diffrn_radiation_monochromator graphite
_diffrn_radiation_source 'sealed tube'
_diffrn_radiation_type CuK\a
_diffrn_radiation_wavelength 1.54178
_diffrn_reflns_av_R_equivalents 0.0215
_diffrn_reflns_av_sigmaI/netI 0.0232
_diffrn_reflns_limit_h_max 15
_diffrn_reflns_limit_h_min -14
_diffrn_reflns_limit_k_max 13
_diffrn_reflns_limit_k_min -15
_diffrn_reflns_limit_l_max 33
_diffrn_reflns_limit_l_min -33
_diffrn_reflns_number 46897
_diffrn_reflns_theta_full 70.00
_diffrn_reflns_theta_max 72.45
_diffrn_reflns_theta_min 1.62
_exptl_absorpt_coefficient_mu 4.636
_exptl_absorpt_correction_T_max 0.7536
_exptl_absorpt_correction_T_min 0.4377
_exptl_absorpt_correction_type multi-scan
_exptl_absorpt_process_details
;
SADABS-2012/1 - Bruker AXS area detector scaling and absorption correction
;
_exptl_crystal_colour colorless
_exptl_crystal_density_diffrn 1.710
_exptl_crystal_density_method 'not measured'
_exptl_crystal_description needle
_exptl_crystal_F_000 2380
_exptl_crystal_size_max 0.50
_exptl_crystal_size_mid 0.15
_exptl_crystal_size_min 0.12
_refine_diff_density_max 2.957
_refine_diff_density_min -1.284
_refine_diff_density_rms 0.133
_refine_ls_extinction_method none
_refine_ls_goodness_of_fit_ref 1.179
_refine_ls_hydrogen_treatment constr
_refine_ls_matrix_type full
_refine_ls_number_parameters 1219
_refine_ls_number_reflns 16320
_refine_ls_number_restraints 12
_refine_ls_restrained_S_all 1.180
_refine_ls_R_factor_all 0.0691
_refine_ls_R_factor_gt 0.0682
_refine_ls_shift/su_max 0.001
_refine_ls_shift/su_mean 0.000
_refine_ls_structure_factor_coef Fsqd
_refine_ls_weighting_details 'calc w=1/[\s^2^(Fo^2^)+(0.0300P)^2^+42.0000P] where P=(Fo^2^+2Fc^2^)/3'
_refine_ls_weighting_scheme calc
_refine_ls_wR_factor_gt 0.1559
_refine_ls_wR_factor_ref 0.1567
_reflns_number_gt 16025
_reflns_number_total 16320
_reflns_threshold_expression >2sigma(I)
_cod_data_source_file c8cc05650a5.cif
_cod_data_source_block cmpnd02
_cod_depositor_comments 'Adding full bibliography for 7122189--7122190.cif.'
_cod_database_code 7122190

loop_
_symmetry_equiv_pos_as_xyz
'x, y, z'
'-x, -y, -z'

loop_
_atom_site_label
_atom_site_type_symbol
_atom_site_fract_x
_atom_site_fract_y
_atom_site_fract_z
_atom_site_U_iso_or_equiv
_atom_site_adp_type
_atom_site_occupancy
_atom_site_symmetry_multiplicity
_atom_site_calc_flag
_atom_site_refinement_flags
_atom_site_disorder_assembly
_atom_site_disorder_group
Y1A Y 0.68272(3) 0.25905(3) 0.328316(15) 0.01007(11) Uani 1 1 d . . .
Na1A Na 0.44736(19) 0.20185(16) 0.59311(8) 0.0216(5) Uani 1 1 d . . .
O1A O 0.0964(3) 0.3270(3) 0.29910(14) 0.0191(8) Uani 1 1 d . . .
H1A H 0.0625 0.3380 0.3281 0.023 Uiso 1 1 calc R . .
C10A C 0.2618(4) 0.2037(4) 0.24362(19) 0.0148(10) Uani 1 1 d . . .
H10A H 0.1845 0.2060 0.2369 0.018 Uiso 1 1 calc R . .
H10B H 0.3128 0.1935 0.2120 0.018 Uiso 1 1 calc R . .
C11A C 0.2030(4) 0.3591(4) 0.29420(18) 0.0140(10) Uani 1 1 d . . .
C12A C 0.2866(4) 0.3022(4) 0.26533(19) 0.0152(10) Uani 1 1 d . . .
C13A C 0.3946(4) 0.3351(4) 0.25784(19) 0.0171(11) Uani 1 1 d . . .
H13A H 0.4523 0.2971 0.2384 0.020 Uiso 1 1 calc R . .
C14A C 0.4199(4) 0.4239(4) 0.27854(19) 0.0166(11) Uani 1 1 d . . .
C15A C 0.3367(4) 0.4790(4) 0.3073(2) 0.0176(11) Uani 1 1 d . . .
H15A H 0.3547 0.5391 0.3213 0.021 Uiso 1 1 calc R . .
C16A C 0.2267(4) 0.4477(4) 0.3161(2) 0.0170(11) Uani 1 1 d . . .
S1A S 0.55877(11) 0.46394(10) 0.26605(5) 0.0186(3) Uani 1 1 d . . .
O11A O 0.6286(3) 0.3753(3) 0.27194(14) 0.0195(8) Uani 1 1 d . . .
O12A O 0.5797(4) 0.4969(4) 0.21471(17) 0.0359(12) Uani 1 1 d . . .
O13A O 0.5696(3) 0.5436(3) 0.29925(17) 0.0288(10) Uani 1 1 d . . .
O2A O 0.0853(3) 0.1292(3) 0.31928(14) 0.0164(8) Uani 1 1 d . . .
H2A H 0.0907 0.1910 0.3129 0.020 Uiso 1 1 calc R . .
C20A C 0.1118(4) -0.0203(4) 0.38932(19) 0.0135(10) Uani 1 1 d . . .
H20A H 0.1228 -0.0912 0.3976 0.016 Uiso 1 1 calc R . .
H20B H 0.0401 -0.0133 0.3771 0.016 Uiso 1 1 calc R . .
C21A C 0.1900(4) 0.0862(4) 0.31534(18) 0.0118(10) Uani 1 1 d . . .
C22A C 0.2051(4) 0.0097(4) 0.34856(18) 0.0118(10) Uani 1 1 d . . .
C23A C 0.3090(4) -0.0386(4) 0.34325(18) 0.0118(10) Uani 1 1 d . . .
H23A H 0.3219 -0.0902 0.3656 0.014 Uiso 1 1 calc R . .
C24A C 0.3940(4) -0.0116(4) 0.30537(18) 0.0125(10) Uani 1 1 d . . .
C25A C 0.3783(4) 0.0651(4) 0.27337(18) 0.0132(10) Uani 1 1 d . . .
H25A H 0.4375 0.0830 0.2479 0.016 Uiso 1 1 calc R . .
C26A C 0.2757(4) 0.1166(4) 0.27810(18) 0.0124(10) Uani 1 1 d . . .
S2A S 0.52243(9) -0.07928(9) 0.29844(4) 0.0115(2) Uani 1 1 d . . .
O21A O 0.5976(3) -0.0289(3) 0.25926(13) 0.0147(7) Uani 1 1 d . . .
O22A O 0.5605(3) -0.0751(3) 0.34571(13) 0.0156(7) Uani 1 1 d . . .
O23A O 0.5007(3) -0.1811(3) 0.28565(13) 0.0158(7) Uani 1 1 d . . .
O3A O -0.0239(3) 0.1614(3) 0.41009(14) 0.0185(8) Uani 1 1 d . . .
H3A H 0.0114 0.1510 0.3812 0.022 Uiso 1 1 calc R . .
C30A C -0.0329(4) 0.2815(4) 0.49220(19) 0.0155(10) Uani 1 1 d . . .
H30A H -0.0619 0.2935 0.5274 0.019 Uiso 1 1 calc R . .
H30B H -0.0972 0.2786 0.4747 0.019 Uiso 1 1 calc R . .
C31A C 0.0391(4) 0.1275(4) 0.44375(19) 0.0130(10) Uani 1 1 d . . .
C32A C 0.0328(4) 0.1841(4) 0.48657(19) 0.0136(10) Uani 1 1 d . . .
C33A C 0.0942(4) 0.1515(4) 0.52203(19) 0.0140(10) Uani 1 1 d . . .
H33A H 0.0912 0.1882 0.5513 0.017 Uiso 1 1 calc R . .
C34A C 0.1600(4) 0.0652(4) 0.51475(18) 0.0114(9) Uani 1 1 d . . .
C35A C 0.1647(4) 0.0101(4) 0.47250(18) 0.0124(10) Uani 1 1 d . . .
H35A H 0.2095 -0.0490 0.4682 0.015 Uiso 1 1 calc R . .
C36A C 0.1041(4) 0.0408(4) 0.43617(18) 0.0119(10) Uani 1 1 d . . .
S3A S 0.24387(10) 0.03311(10) 0.55907(5) 0.0163(3) Uani 1 1 d . . .
O31A O 0.3236(3) 0.1113(4) 0.55667(16) 0.0305(10) Uani 1 1 d . . .
O32A O 0.1705(3) 0.0277(3) 0.60671(13) 0.0180(8) Uani 1 1 d . . .
O33A O 0.2967(4) -0.0626(3) 0.54432(14) 0.0305(10) Uani 1 1 d . . .
O4A O -0.0155(3) 0.3612(3) 0.39160(14) 0.0197(8) Uani 1 1 d . . .
H4A H -0.0200 0.2989 0.3963 0.024 Uiso 1 1 calc R . .
C4A C 0.1376(4) 0.5076(4) 0.3492(2) 0.0175(11) Uani 1 1 d . . .
H40A H 0.0655 0.5014 0.3377 0.021 Uiso 1 1 calc R . .
H40B H 0.1572 0.5786 0.3468 0.021 Uiso 1 1 calc R . .
C41A C 0.0503(4) 0.3999(4) 0.4223(2) 0.0178(11) Uani 1 1 d . . .
C42A C 0.1244(4) 0.4738(4) 0.4030(2) 0.0166(11) Uani 1 1 d . . .
C43A C 0.1917(4) 0.5131(4) 0.4333(2) 0.0171(11) Uani 1 1 d . . .
H43A H 0.2425 0.5635 0.4211 0.021 Uiso 1 1 calc R . .
C44A C 0.1851(4) 0.4794(4) 0.4812(2) 0.0167(11) Uani 1 1 d . . .
C45A C 0.1108(4) 0.4071(4) 0.5001(2) 0.0158(10) Uani 1 1 d . . .
H45A H 0.1067 0.3855 0.5332 0.019 Uiso 1 1 calc R . .
C46A C 0.0420(4) 0.3659(4) 0.47104(19) 0.0156(10) Uani 1 1 d . . .
S4A S 0.27934(11) 0.51911(10) 0.51824(5) 0.0189(3) Uani 1 1 d . . .
O41A O 0.2362(4) 0.4843(3) 0.56876(15) 0.0303(10) Uani 1 1 d . . .
O42A O 0.3848(3) 0.4686(3) 0.50029(16) 0.0252(9) Uani 1 1 d . . .
O43A O 0.2876(3) 0.6247(3) 0.51370(16) 0.0266(9) Uani 1 1 d . . .
Y1B Y -0.19297(3) 0.74596(3) 0.171233(16) 0.01107(11) Uani 1 1 d . . .
Na1B Na 0.06761(18) 0.80798(17) -0.08889(9) 0.0246(5) Uani 1 1 d . . .
O1B O 0.3788(3) 0.6709(3) 0.21267(13) 0.0147(7) Uani 1 1 d . . .
H1B H 0.4127 0.6577 0.1839 0.018 Uiso 1 1 calc R . .
C10B C 0.3306(4) 0.4899(4) 0.16408(18) 0.0134(10) Uani 1 1 d . . .
H10C H 0.3076 0.4199 0.1672 0.016 Uiso 1 1 calc R . .
H10D H 0.4021 0.4940 0.1763 0.016 Uiso 1 1 calc R . .
C11B C 0.2704(4) 0.6408(4) 0.21788(17) 0.0107(9) Uani 1 1 d . . .
C12B C 0.2432(4) 0.5537(4) 0.19588(18) 0.0109(9) Uani 1 1 d . . .
C13B C 0.1318(4) 0.5263(4) 0.20446(18) 0.0131(10) Uani 1 1 d . . .
H13B H 0.1107 0.4674 0.1904 0.016 Uiso 1 1 calc R . .
C14B C 0.0517(4) 0.5847(4) 0.23341(18) 0.0130(10) Uani 1 1 d . . .
C15B C 0.0799(4) 0.6716(4) 0.25429(17) 0.0121(10) Uani 1 1 d . . .
H15B H 0.0239 0.7107 0.2741 0.014 Uiso 1 1 calc R . .
C16B C 0.1898(4) 0.7010(4) 0.24618(17) 0.0121(10) Uani 1 1 d . . .
S1B S -0.08948(10) 0.55148(9) 0.24616(5) 0.0136(2) Uani 1 1 d . . .
O11B O -0.1537(3) 0.6403(3) 0.23489(13) 0.0162(7) Uani 1 1 d . . .
O12B O -0.1037(3) 0.4674(3) 0.21527(15) 0.0206(8) Uani 1 1 d . . .
O13B O -0.1136(3) 0.5275(3) 0.29835(14) 0.0213(8) Uani 1 1 d . . .
O2B O 0.4901(3) 0.6304(3) 0.12172(12) 0.0150(7) Uani 1 1 d . . .
H2B H 0.4973 0.6922 0.1162 0.018 Uiso 1 1 calc R . .
C20B C 0.5156(4) 0.7054(4) 0.02006(18) 0.0132(10) Uani 1 1 d . . .
H20C H 0.5440 0.6917 -0.0150 0.016 Uiso 1 1 calc R . .
H20D H 0.5803 0.7058 0.0374 0.016 Uiso 1 1 calc R . .
C21B C 0.4251(4) 0.5921(4) 0.09075(18) 0.0137(10) Uani 1 1 d . . .
C22B C 0.4379(4) 0.6238(4) 0.04157(18) 0.0118(10) Uani 1 1 d . . .
C23B C 0.3739(4) 0.5793(4) 0.01137(18) 0.0139(10) Uani 1 1 d . . .
H23B H 0.3818 0.5986 -0.0222 0.017 Uiso 1 1 calc R . .
C24B C 0.2985(4) 0.5066(4) 0.02989(19) 0.0146(10) Uani 1 1 d . . .
C25B C 0.2849(4) 0.4784(4) 0.07871(19) 0.0138(10) Uani 1 1 d . . .
H25B H 0.2320 0.4298 0.0911 0.017 Uiso 1 1 calc R . .
C26B C 0.3484(4) 0.5209(4) 0.10990(18) 0.0124(10) Uani 1 1 d . . .
S2B S 0.21637(10) 0.45544(9) -0.00957(5) 0.0149(3) Uani 1 1 d . . .
O21B O 0.2838(4) 0.4557(6) -0.05786(19) 0.065(2) Uani 1 1 d U . .
O22B O 0.1911(5) 0.3551(3) 0.0064(2) 0.0583(18) Uani 1 1 d U . .
O23B O 0.1183(4) 0.5170(3) -0.00680(19) 0.0368(12) Uani 1 1 d . . .
O3B O 0.5097(3) 0.8244(3) 0.10215(13) 0.0159(7) Uani 1 1 d . . .
H3B H 0.4744 0.8387 0.1306 0.019 Uiso 1 1 calc R . .
C30B C 0.3881(4) 1.0139(4) 0.12037(18) 0.0134(10) Uani 1 1 d . . .
H30C H 0.4579 1.0031 0.1338 0.016 Uiso 1 1 calc R . .
H30D H 0.3816 1.0853 0.1121 0.016 Uiso 1 1 calc R . .
C31B C 0.4525(4) 0.8626(4) 0.06723(17) 0.0116(10) Uani 1 1 d . . .
C32B C 0.3950(4) 0.9537(4) 0.07361(17) 0.0106(9) Uani 1 1 d . . .
C33B C 0.3403(4) 0.9889(4) 0.03645(18) 0.0128(10) Uani 1 1 d . . .
H33B H 0.3005 1.0507 0.0400 0.015 Uiso 1 1 calc R . .
C34B C 0.3435(4) 0.9340(4) -0.00605(18) 0.0145(10) Uani 1 1 d . A .
C35B C 0.4011(4) 0.8439(4) -0.01206(18) 0.0133(10) Uani 1 1 d . . .
H35B H 0.4027 0.8074 -0.0413 0.016 Uiso 1 1 calc R . .
C36B C 0.4569(4) 0.8064(4) 0.02455(18) 0.0122(10) Uani 1 1 d . . .
S3B S 0.26428(11) 0.97598(11) -0.05071(5) 0.0195(3) Uani 1 1 d . . .
O31B O 0.1745(4) 0.9127(4) -0.0485(2) 0.0247(12) Uani 0.75 1 d P A 1
O32B O 0.2315(4) 1.0806(4) -0.03914(18) 0.0208(11) Uani 0.75 1 d P A 1
O33B O 0.3410(4) 0.9729(4) -0.09972(18) 0.0236(12) Uani 0.75 1 d P A 1
O34B O 0.2288(13) 0.8822(11) -0.0735(6) 0.018(3) Uiso 0.25 1 d P A 2
O35B O 0.3116(13) 1.0443(12) -0.0765(6) 0.021(3) Uiso 0.25 1 d P A 2
O36B O 0.1488(13) 1.0089(12) -0.0168(6) 0.022(3) Uiso 0.25 1 d P A 2
O4B O 0.4032(3) 0.8673(3) 0.19247(12) 0.0137(7) Uani 1 1 d . . .
H4B H 0.3964 0.8056 0.1987 0.016 Uiso 1 1 calc R . .
C40B C 0.2194(4) 0.7993(4) 0.26650(18) 0.0134(10) Uani 1 1 d . . .
H40C H 0.1686 0.8129 0.2979 0.016 Uiso 1 1 calc R . .
H40D H 0.2965 0.7946 0.2733 0.016 Uiso 1 1 calc R . .
C41B C 0.2995(4) 0.9112(4) 0.19461(17) 0.0118(10) Uani 1 1 d . . .
C42B C 0.2099(4) 0.8843(4) 0.23049(17) 0.0116(10) Uani 1 1 d . . .
C43B C 0.1087(4) 0.9362(4) 0.23203(18) 0.0119(10) Uani 1 1 d . . .
H43B H 0.0467 0.9204 0.2566 0.014 Uiso 1 1 calc R . .
C44B C 0.0985(4) 1.0109(4) 0.19778(18) 0.0128(10) Uani 1 1 d . . .
C45B C 0.1871(4) 1.0356(4) 0.16152(18) 0.0143(10) Uani 1 1 d . . .
H45B H 0.1780 1.0861 0.1381 0.017 Uiso 1 1 calc R . .
C46B C 0.2897(4) 0.9863(4) 0.15954(18) 0.0124(10) Uani 1 1 d . . .
S4B S -0.02851(10) 1.07948(9) 0.20101(5) 0.0138(2) Uani 1 1 d . . .
O41B O -0.1085(3) 1.0340(3) 0.23979(14) 0.0182(8) Uani 1 1 d . . .
O42B O -0.0050(3) 1.1816(3) 0.21299(15) 0.0206(8) Uani 1 1 d . . .
O43B O -0.0620(3) 1.0736(3) 0.15296(14) 0.0178(8) Uani 1 1 d . . .
O01W O 0.5724(3) 0.1283(3) 0.36445(13) 0.0180(8) Uani 1 1 d . . .
H01X H 0.5414 0.1325 0.3944 0.027 Uiso 1 1 d . . .
H01Y H 0.5702 0.0683 0.3557 0.027 Uiso 1 1 d . . .
O02W O 0.5153(3) 0.3266(3) 0.37084(14) 0.0188(8) Uani 1 1 d . . .
H02X H 0.4493 0.3217 0.3651 0.028 Uiso 1 1 d . . .
H02Y H 0.5140 0.3673 0.3941 0.028 Uiso 1 1 d . . .
O03W O 0.7259(3) 0.2413(3) 0.40820(14) 0.0225(8) Uani 1 1 d . . .
H03X H 0.7258 0.2889 0.4280 0.034 Uiso 1 1 d . . .
H03Y H 0.7292 0.1871 0.4241 0.034 Uiso 1 1 d . . .
O04W O 0.8093(3) 0.1234(3) 0.32647(13) 0.0182(8) Uani 1 1 d . . .
H04X H 0.8412 0.0988 0.2994 0.027 Uiso 1 1 d . . .
H04Y H 0.8136 0.0809 0.3492 0.027 Uiso 1 1 d . . .
O05W O 0.6466(3) 0.1676(3) 0.26234(13) 0.0180(8) Uani 1 1 d . . .
H05X H 0.6411 0.1839 0.2330 0.027 Uiso 1 1 d . . .
H05Y H 0.6367 0.1056 0.2659 0.027 Uiso 1 1 d . . .
O06W O 0.8452(3) 0.2967(3) 0.27280(16) 0.0258(9) Uani 1 1 d . . .
H06X H 0.8938 0.2542 0.2598 0.039 Uiso 1 1 d . . .
H06Y H 0.8563 0.3513 0.2571 0.039 Uiso 1 1 d . . .
O07W O 0.7407(3) 0.4097(3) 0.35218(14) 0.0227(9) Uani 1 1 d . . .
H07X H 0.7739 0.4538 0.3332 0.034 Uiso 1 1 d . . .
H07Y H 0.7489 0.4220 0.3814 0.034 Uiso 1 1 d . . .
O08W O 0.4903(4) 0.2895(3) 0.51719(15) 0.0276(9) Uani 1 1 d . . .
H08X H 0.4524 0.3414 0.5122 0.041 Uiso 1 1 d . . .
H08Y H 0.5570 0.2969 0.5026 0.041 Uiso 1 1 d . . .
O09W O 0.5849(4) 0.2915(3) 0.62647(16) 0.0313(10) Uani 1 1 d . . .
H09X H 0.5773 0.2784 0.6570 0.047 Uiso 1 1 d . . .
H09Y H 0.5723 0.3532 0.6228 0.047 Uiso 1 1 d . . .
O10W O 0.3187(4) 0.3347(4) 0.63189(16) 0.0333(10) Uani 1 1 d . . .
H10X H 0.2748 0.3750 0.6202 0.050 Uiso 1 1 d . . .
H10Y H 0.3125 0.3448 0.6625 0.050 Uiso 1 1 d . . .
O11W O 0.5545(5) 0.0610(4) 0.5431(2) 0.0500(14) Uani 1 1 d . . .
H11X H 0.5993 0.0657 0.5160 0.075 Uiso 1 1 d . . .
H11Y H 0.5535 0.0006 0.5524 0.075 Uiso 1 1 d . . .
O12W O -0.0793(3) 0.8717(3) 0.13298(14) 0.0190(8) Uani 1 1 d . . .
H12X H -0.0336 0.8639 0.1063 0.029 Uiso 1 1 d . . .
H12Y H -0.0834 0.9332 0.1398 0.029 Uiso 1 1 d . . .
O13W O -0.0225(3) 0.6746(3) 0.13435(14) 0.0177(8) Uani 1 1 d . . .
H13X H -0.0129 0.6168 0.1222 0.026 Uiso 1 1 d . . .
H13Y H 0.0383 0.7052 0.1270 0.026 Uiso 1 1 d . . .
O14W O -0.2291(3) 0.5832(3) 0.14967(13) 0.0192(8) Uani 1 1 d . . .
H14X H -0.2617 0.5421 0.1706 0.029 Uiso 1 1 d . . .
H14Y H -0.2399 0.5668 0.1213 0.029 Uiso 1 1 d . . .
O15W O -0.1658(3) 0.8392(3) 0.23726(13) 0.0172(8) Uani 1 1 d . . .
H15X H -0.1600 0.8113 0.2645 0.026 Uiso 1 1 d . . .
H15Y H -0.1497 0.9000 0.2387 0.026 Uiso 1 1 d . . .
O16W O -0.3104(3) 0.8892(3) 0.17137(13) 0.0221(8) Uani 1 1 d . . .
H16X H -0.3464 0.9163 0.1971 0.033 Uiso 1 1 d . . .
H16Y H -0.3187 0.9255 0.1467 0.033 Uiso 1 1 d . . .
O17W O -0.2410(3) 0.7526(3) 0.09310(14) 0.0213(8) Uani 1 1 d . . .
H17X H -0.2351 0.7030 0.0741 0.032 Uiso 1 1 d . . .
H17Y H -0.2266 0.8046 0.0756 0.032 Uiso 1 1 d . . .
O18W O -0.3703(3) 0.7071(3) 0.21352(16) 0.0235(9) Uani 1 1 d . . .
H18X H -0.4148 0.7534 0.2258 0.035 Uiso 1 1 d . . .
H18Y H -0.3716 0.6606 0.2347 0.035 Uiso 1 1 d . . .
O19W O 0.0349(3) 0.7089(3) -0.01482(16) 0.0299(10) Uani 1 1 d . A .
H19X H -0.0246 0.6759 -0.0105 0.045 Uiso 1 1 d . . .
H19Y H 0.0887 0.6700 -0.0106 0.045 Uiso 1 1 d . . .
O20W O -0.0584(5) 0.7043(4) -0.12903(19) 0.0463(13) Uani 1 1 d . A .
H20X H -0.0542 0.7236 -0.1587 0.069 Uiso 1 1 d . . .
H20Y H -0.1245 0.7156 -0.1141 0.069 Uiso 1 1 d . . .
O21W O -0.0562(5) 0.9280(5) -0.0431(2) 0.0572(15) Uani 1 1 d . A .
H21X H -0.0546 0.9902 -0.0487 0.086 Uiso 1 1 d . . .
H21Y H -0.1090 0.9168 -0.0194 0.086 Uiso 1 1 d . . .
O22W O 0.1908(8) 0.6856(6) -0.1362(3) 0.090(3) Uani 1 1 d . A .
H22X H 0.2472 0.6713 -0.1229 0.135 Uiso 1 1 d . . .
H22Y H 0.1600 0.6318 -0.1414 0.135 Uiso 1 1 d . . .
O23W O 0.3034(8) 0.2577(7) 0.3895(4) 0.041(2) Uani 0.50 1 d P . .
H23X H 0.2875 0.2172 0.3686 0.061 Uiso 0.50 1 d P . .
H23Y H 0.2498 0.2996 0.3962 0.061 Uiso 0.50 1 d P . .
O24W O 0.4226(4) 0.1664(6) 0.44585(18) 0.0615(18) Uani 1 1 d . . .
H24X H 0.4418 0.2056 0.4665 0.092 Uiso 1 1 d . . .
H24Y H 0.3842 0.1995 0.4279 0.092 Uiso 1 1 d . . .
O25W O 0.4889(4) 0.5152(3) 0.40572(16) 0.0322(10) Uani 1 1 d . . .
H25X H 0.5557 0.5239 0.4096 0.048 Uiso 1 1 d . . .
H25Y H 0.4490 0.5077 0.4339 0.048 Uiso 1 1 d . . .
O26W O 0.6113(5) 0.1785(5) 0.16721(18) 0.0530(15) Uani 1 1 d . . .
H26X H 0.6744 0.1848 0.1491 0.080 Uiso 1 1 d . . .
H26Y H 0.5896 0.1197 0.1640 0.080 Uiso 1 1 d . . .
O27W O 0.4520(5) 0.2714(5) 0.1220(3) 0.071(2) Uani 1 1 d . . .
H27X H 0.4656 0.3303 0.1116 0.106 Uiso 1 1 d . . .
H27Y H 0.5097 0.2474 0.1318 0.106 Uiso 1 1 d . . .
O28W O 0.1849(4) 0.7522(4) 0.1210(2) 0.0467(13) Uani 1 1 d . . .
H28X H 0.2401 0.7142 0.1099 0.070 Uiso 1 1 d . . .
H28Y H 0.2078 0.7976 0.1375 0.070 Uiso 1 1 d . . .
O29W O 0.0792(4) 0.8456(4) 0.05356(19) 0.0449(13) Uani 1 1 d . . .
H29X H 0.1314 0.8199 0.0668 0.067 Uiso 1 1 d . . .
H29Y H 0.0569 0.8019 0.0359 0.067 Uiso 1 1 d . . .
O30W O 0.1388(4) 0.1989(3) 0.66890(15) 0.0332(10) Uani 1 1 d . . .
H30X H 0.1397 0.1470 0.6518 0.050 Uiso 1 1 d . . .
H30Y H 0.1913 0.2357 0.6554 0.050 Uiso 1 1 d . . .
O31W O 0.2648(5) 0.2318(4) 0.0808(2) 0.0557(15) Uani 1 1 d . . .
H31X H 0.3139 0.2558 0.0954 0.084 Uiso 1 1 d . . .
H31Y H 0.2625 0.2656 0.0547 0.084 Uiso 1 1 d . . .
O32W O 0.6166(6) 0.4099(6) 0.1236(3) 0.091(3) Uani 1 1 d . . .
H32X H 0.6480 0.4519 0.1028 0.137 Uiso 1 1 d . . .
H32Y H 0.6049 0.4364 0.1517 0.137 Uiso 1 1 d . . .
O33W O -0.0121(5) 0.4864(3) 0.09970(17) 0.0426(13) Uani 1 1 d . . .
H33X H -0.0411 0.4828 0.0739 0.064 Uiso 1 1 d . . .
H33Y H 0.0081 0.4283 0.1075 0.064 Uiso 1 1 d . . .
O34W O -0.036(2) 0.282(2) 0.6166(10) 0.066(7) Uiso 0.25 1 d P . .
O35W O 0.765(2) 0.238(2) 0.5824(11) 0.071(7) Uiso 0.25 1 d P . .

loop_
_atom_site_aniso_label
_atom_site_aniso_U_11
_atom_site_aniso_U_22
_atom_site_aniso_U_33
_atom_site_aniso_U_23
_atom_site_aniso_U_13
_atom_site_aniso_U_12
Y1A 0.0092(2) 0.0092(2) 0.0128(2) -0.00197(15) -0.00435(15) -0.00074(15)
Na1A 0.0286(12) 0.0185(12) 0.0198(11) 0.0027(8) -0.0091(9) -0.0071(9)
O1A 0.0144(18) 0.019(2) 0.026(2) 0.0033(15) -0.0103(15) -0.0091(15)
C10A 0.014(2) 0.015(3) 0.017(3) 0.002(2) -0.008(2) -0.0046(19)
C11A 0.016(2) 0.014(3) 0.015(2) 0.0065(19) -0.011(2) -0.0062(19)
C12A 0.021(3) 0.012(3) 0.016(2) 0.0065(19) -0.011(2) -0.007(2)
C13A 0.018(3) 0.021(3) 0.015(3) 0.004(2) -0.009(2) -0.004(2)
C14A 0.020(3) 0.015(3) 0.018(3) 0.010(2) -0.012(2) -0.008(2)
C15A 0.021(3) 0.014(3) 0.022(3) 0.004(2) -0.014(2) -0.005(2)
C16A 0.020(3) 0.014(3) 0.020(3) 0.008(2) -0.013(2) -0.006(2)
S1A 0.0156(6) 0.0187(7) 0.0247(7) 0.0115(5) -0.0120(5) -0.0094(5)
O11A 0.0168(18) 0.020(2) 0.024(2) 0.0033(15) -0.0110(15) -0.0063(15)
O12A 0.025(2) 0.049(3) 0.038(3) 0.029(2) -0.0180(19) -0.021(2)
O13A 0.021(2) 0.017(2) 0.053(3) 0.0012(19) -0.0194(19) -0.0068(16)
O2A 0.0136(17) 0.0128(19) 0.025(2) 0.0041(14) -0.0093(15) -0.0011(14)
C20A 0.013(2) 0.010(3) 0.018(3) -0.0009(19) -0.0043(19) -0.0029(18)
C21A 0.012(2) 0.011(3) 0.015(2) -0.0016(18) -0.0072(19) -0.0057(18)
C22A 0.012(2) 0.013(3) 0.013(2) -0.0025(18) -0.0066(19) -0.0039(18)
C23A 0.015(2) 0.009(2) 0.014(2) -0.0010(18) -0.0068(19) -0.0045(18)
C24A 0.012(2) 0.013(3) 0.015(2) -0.0036(19) -0.0062(19) -0.0008(18)
C25A 0.013(2) 0.015(3) 0.013(2) -0.0036(19) -0.0048(19) -0.0044(19)
C26A 0.014(2) 0.013(3) 0.013(2) -0.0031(19) -0.0084(19) -0.0044(19)
S2A 0.0117(5) 0.0112(6) 0.0123(6) -0.0018(4) -0.0034(4) -0.0014(4)
O21A 0.0148(17) 0.0135(19) 0.0152(18) -0.0014(14) -0.0008(14) -0.0019(13)
O22A 0.0170(18) 0.016(2) 0.0148(18) -0.0030(14) -0.0063(14) -0.0008(14)
O23A 0.0194(18) 0.0112(19) 0.0172(18) -0.0018(14) -0.0038(14) -0.0040(14)
O3A 0.0180(18) 0.020(2) 0.0209(19) -0.0010(15) -0.0118(15) 0.0034(15)
C30A 0.020(3) 0.010(3) 0.018(3) 0.0002(19) -0.007(2) 0.0012(19)
C31A 0.009(2) 0.014(3) 0.017(2) 0.0036(19) -0.0047(19) -0.0047(18)
C32A 0.013(2) 0.010(3) 0.019(3) 0.0021(19) -0.0048(19) -0.0026(18)
C33A 0.013(2) 0.015(3) 0.016(2) 0.0023(19) -0.0050(19) -0.0031(19)
C34A 0.009(2) 0.011(3) 0.014(2) 0.0052(18) -0.0012(18) -0.0051(17)
C35A 0.008(2) 0.011(3) 0.018(3) 0.0044(19) -0.0007(18) -0.0032(18)
C36A 0.009(2) 0.013(3) 0.014(2) 0.0027(19) -0.0012(18) -0.0053(18)
S3A 0.0124(6) 0.0230(7) 0.0136(6) 0.0051(5) -0.0037(5) 0.0017(5)
O31A 0.020(2) 0.048(3) 0.027(2) 0.0095(19) -0.0117(17) -0.0169(19)
O32A 0.0205(19) 0.020(2) 0.0125(18) 0.0057(14) -0.0017(14) 0.0031(15)
O33A 0.035(2) 0.038(3) 0.017(2) 0.0021(17) -0.0037(17) 0.024(2)
O4A 0.024(2) 0.015(2) 0.025(2) -0.0007(15) -0.0163(16) -0.0027(15)
C4A 0.023(3) 0.009(3) 0.025(3) 0.007(2) -0.014(2) -0.005(2)
C41A 0.014(2) 0.010(3) 0.032(3) -0.006(2) -0.014(2) 0.0027(19)
C42A 0.019(3) 0.011(3) 0.022(3) 0.001(2) -0.010(2) 0.0017(19)
C43A 0.018(3) 0.007(3) 0.028(3) -0.001(2) -0.008(2) -0.0013(19)
C44A 0.016(2) 0.016(3) 0.020(3) -0.006(2) -0.009(2) 0.007(2)
C45A 0.017(2) 0.011(3) 0.021(3) -0.001(2) -0.007(2) 0.0024(19)
C46A 0.017(2) 0.012(3) 0.019(3) -0.002(2) -0.007(2) 0.0051(19)
S4A 0.0154(6) 0.0241(7) 0.0188(6) -0.0091(5) -0.0062(5) -0.0013(5)
O41A 0.038(2) 0.032(3) 0.023(2) -0.0010(18) -0.0111(19) -0.0094(19)
O42A 0.0182(19) 0.026(2) 0.034(2) -0.0010(17) -0.0117(17) 0.0006(16)
O43A 0.024(2) 0.027(2) 0.031(2) -0.0032(17) -0.0088(17) -0.0040(17)
Y1B 0.0092(2) 0.0106(2) 0.0143(2) -0.00416(15) -0.00448(15) 0.00105(15)
Na1B 0.0195(11) 0.0196(12) 0.0377(13) 0.0098(10) -0.0135(10) -0.0038(9)
O1B 0.0082(16) 0.022(2) 0.0149(18) -0.0018(14) -0.0034(13) -0.0045(14)
C10B 0.011(2) 0.015(3) 0.014(2) 0.0014(19) -0.0041(19) 0.0010(19)
C11B 0.009(2) 0.014(3) 0.010(2) 0.0028(18) -0.0039(18) -0.0040(18)
C12B 0.012(2) 0.010(2) 0.012(2) 0.0039(18) -0.0063(18) -0.0025(18)
C13B 0.015(2) 0.010(3) 0.015(2) 0.0029(18) -0.0059(19) -0.0036(18)
C14B 0.012(2) 0.014(3) 0.014(2) 0.0046(19) -0.0053(19) -0.0032(19)
C15B 0.012(2) 0.016(3) 0.009(2) 0.0038(18) -0.0013(18) -0.0014(18)
C16B 0.013(2) 0.015(3) 0.009(2) -0.0004(18) -0.0054(18) -0.0021(19)
S1B 0.0093(5) 0.0131(6) 0.0191(6) 0.0017(5) -0.0038(4) -0.0041(4)
O11B 0.0113(17) 0.016(2) 0.0215(19) -0.0008(14) -0.0048(14) 0.0007(14)
O12B 0.0163(18) 0.017(2) 0.029(2) -0.0034(16) -0.0052(16) -0.0042(15)
O13B 0.0179(19) 0.024(2) 0.023(2) 0.0061(16) -0.0047(15) -0.0074(15)
O2B 0.0142(17) 0.020(2) 0.0122(17) -0.0011(14) -0.0068(14) -0.0039(14)
C20B 0.017(2) 0.015(3) 0.008(2) -0.0005(18) -0.0002(18) -0.0023(19)
C21B 0.012(2) 0.017(3) 0.013(2) -0.0051(19) -0.0065(19) 0.0055(19)
C22B 0.013(2) 0.011(3) 0.011(2) -0.0011(18) -0.0009(18) 0.0026(18)
C23B 0.020(3) 0.015(3) 0.007(2) 0.0035(18) -0.0040(19) -0.0012(19)
C24B 0.015(2) 0.014(3) 0.015(3) 0.0004(19) -0.0049(19) 0.0007(19)
C25B 0.011(2) 0.014(3) 0.017(3) 0.0013(19) -0.0025(19) -0.0020(18)
C26B 0.009(2) 0.014(3) 0.014(2) 0.0005(19) -0.0038(18) 0.0028(18)
S2B 0.0152(6) 0.0145(6) 0.0171(6) -0.0023(5) -0.0086(5) -0.0014(5)
O21B 0.028(3) 0.134(6) 0.032(3) -0.045(3) 0.004(2) -0.033(3)
O22B 0.075(4) 0.016(3) 0.106(5) 0.022(3) -0.075(4) -0.022(2)
O23B 0.024(2) 0.028(3) 0.065(3) -0.019(2) -0.026(2) 0.0080(18)
O3B 0.0157(17) 0.022(2) 0.0109(17) 0.0011(14) -0.0036(14) -0.0030(14)
C30B 0.017(2) 0.013(3) 0.011(2) -0.0030(19) -0.0028(19) -0.0056(19)
C31B 0.011(2) 0.015(3) 0.009(2) 0.0022(18) 0.0000(18) -0.0062(18)
C32B 0.009(2) 0.014(3) 0.008(2) -0.0011(18) 0.0022(17) -0.0066(18)
C33B 0.010(2) 0.014(3) 0.013(2) 0.0017(19) 0.0008(18) -0.0035(18)
C34B 0.015(2) 0.019(3) 0.010(2) 0.0024(19) -0.0041(19) -0.004(2)
C35B 0.012(2) 0.019(3) 0.009(2) -0.0001(19) -0.0005(18) -0.0065(19)
C36B 0.009(2) 0.014(3) 0.012(2) -0.0002(19) 0.0021(18) -0.0047(18)
S3B 0.0180(6) 0.0270(8) 0.0158(6) -0.0050(5) -0.0095(5) 0.0040(5)
O31B 0.014(2) 0.029(3) 0.034(3) -0.003(2) -0.010(2) -0.004(2)
O32B 0.023(3) 0.021(3) 0.018(3) -0.001(2) -0.003(2) 0.004(2)
O33B 0.019(3) 0.040(3) 0.014(2) -0.004(2) -0.007(2) 0.008(2)
O4B 0.0103(16) 0.0165(19) 0.0148(17) 0.0009(14) -0.0034(13) -0.0035(13)
C40B 0.012(2) 0.018(3) 0.011(2) -0.0031(19) -0.0028(18) -0.0026(19)
C41B 0.013(2) 0.013(3) 0.010(2) -0.0041(18) -0.0048(18) -0.0041(18)
C42B 0.014(2) 0.013(3) 0.009(2) -0.0031(18) -0.0050(18) -0.0046(18)
C43B 0.012(2) 0.012(3) 0.011(2) -0.0035(18) -0.0008(18) -0.0054(18)
C44B 0.015(2) 0.011(3) 0.014(2) -0.0059(18) -0.0057(19) -0.0006(18)
C45B 0.018(2) 0.013(3) 0.013(2) -0.0051(19) -0.006(2) 0.0005(19)
C46B 0.014(2) 0.014(3) 0.011(2) -0.0055(18) -0.0040(19) -0.0049(19)
S4B 0.0132(6) 0.0101(6) 0.0183(6) -0.0043(4) -0.0028(5) -0.0002(4)
O41B 0.0137(17) 0.014(2) 0.026(2) -0.0052(15) -0.0016(15) -0.0025(14)
O42B 0.0186(19) 0.012(2) 0.030(2) -0.0087(15) -0.0001(16) -0.0040(14)
O43B 0.0217(19) 0.0115(19) 0.022(2) -0.0001(14) -0.0089(15) 0.0008(14)
O01W 0.0243(19) 0.015(2) 0.0151(18) -0.0037(14) -0.0036(15) -0.0041(15)
O02W 0.0122(17) 0.020(2) 0.024(2) -0.0021(15) -0.0019(15) 0.0026(14)
O03W 0.032(2) 0.019(2) 0.020(2) -0.0078(15) -0.0144(17) 0.0063(16)
O04W 0.0234(19) 0.015(2) 0.0159(18) -0.0007(14) -0.0023(15) 0.0072(15)
O05W 0.028(2) 0.0101(19) 0.0179(19) -0.0012(14) -0.0096(15) -0.0042(15)
O06W 0.024(2) 0.009(2) 0.038(2) 0.0002(16) 0.0128(17) 0.0009(15)
O07W 0.031(2) 0.020(2) 0.0176(19) -0.0047(15) -0.0032(16) -0.0143(16)
O08W 0.031(2) 0.026(2) 0.023(2) 0.0040(17) 0.0007(17) 0.0047(17)
O09W 0.045(3) 0.026(2) 0.026(2) 0.0061(18) -0.014(2) -0.0128(19)
O10W 0.039(3) 0.039(3) 0.022(2) -0.0064(19) -0.0068(19) 0.009(2)
O11W 0.044(3) 0.042(3) 0.060(4) 0.002(3) -0.001(3) 0.004(2)
O12W 0.0218(19) 0.013(2) 0.0213(19) -0.0054(15) -0.0020(15) -0.0006(14)
O13W 0.0115(17) 0.014(2) 0.026(2) -0.0033(15) 0.0001(15) 0.0005(14)
O14W 0.027(2) 0.014(2) 0.0166(19) -0.0044(14) -0.0030(15) -0.0059(15)
O15W 0.0229(19) 0.015(2) 0.0163(18) -0.0027(14) -0.0097(15) -0.0015(14)
O16W 0.029(2) 0.024(2) 0.0133(18) -0.0032(15) -0.0045(16) 0.0138(16)
O17W 0.0215(19) 0.022(2) 0.023(2) -0.0108(16) -0.0091(16) 0.0013(15)
O18W 0.0127(18) 0.011(2) 0.044(3) -0.0024(17) 0.0024(17) -0.0020(14)
O19W 0.026(2) 0.035(3) 0.028(2) 0.0000(18) -0.0029(18) 0.0047(18)
O20W 0.057(3) 0.045(3) 0.038(3) 0.002(2) -0.010(2) -0.010(3)
O21W 0.047(3) 0.066(4) 0.054(4) 0.010(3) 0.002(3) 0.009(3)
O22W 0.136(7) 0.075(5) 0.061(4) -0.020(4) -0.027(5) 0.040(5)
O23W 0.029(5) 0.040(6) 0.059(7) 0.013(5) -0.023(5) -0.006(4)
O24W 0.031(3) 0.129(6) 0.023(3) 0.000(3) 0.000(2) -0.017(3)
O25W 0.041(3) 0.031(3) 0.025(2) 0.0004(18) -0.0064(19) -0.005(2)
O26W 0.065(4) 0.073(4) 0.023(3) -0.001(2) -0.010(2) -0.021(3)
O27W 0.052(4) 0.078(5) 0.088(5) -0.031(4) -0.027(3) 0.013(3)
O28W 0.036(3) 0.050(3) 0.055(3) 0.001(3) -0.013(2) -0.008(2)
O29W 0.031(3) 0.061(4) 0.040(3) -0.001(2) 0.004(2) -0.014(2)
O30W 0.042(3) 0.035(3) 0.020(2) -0.0028(18) -0.0006(19) 0.007(2)
O31W 0.056(3) 0.043(3) 0.074(4) 0.012(3) -0.028(3) -0.008(3)
O32W 0.064(4) 0.083(6) 0.122(7) -0.062(5) 0.005(4) -0.015(4)
O33W 0.086(4) 0.018(2) 0.030(3) -0.0044(18) -0.028(3) 0.002(2)

loop_
_atom_type_symbol
_atom_type_description
_atom_type_scat_dispersion_real
_atom_type_scat_dispersion_imag
_atom_type_scat_source
C C 0.0181 0.0091 'International Tables Vol C Tables 4.2.6.8 and 6.1.1.4'
H H 0.0000 0.0000 'International Tables Vol C Tables 4.2.6.8 and 6.1.1.4'
O O 0.0492 0.0322 'International Tables Vol C Tables 4.2.6.8 and 6.1.1.4'
S S 0.3331 0.5567 'International Tables Vol C Tables 4.2.6.8 and 6.1.1.4'
Na Na 0.1353 0.1239 'International Tables Vol C Tables 4.2.6.8 and 6.1.1.4'
Y Y -0.2670 2.0244 'International Tables Vol C Tables 4.2.6.8 and 6.1.1.4'

loop_
_geom_angle_atom_site_label_1
_geom_angle_atom_site_label_2
_geom_angle_atom_site_label_3
_geom_angle
_geom_angle_site_symmetry_1
_geom_angle_site_symmetry_3
O07W Y1A O05W 145.06(13) . .
O07W Y1A O02W 78.84(14) . .
O05W Y1A O02W 109.39(13) . .
O07W Y1A O06W 73.61(14) . .
O05W Y1A O06W 82.24(14) . .
O02W Y1A O06W 143.73(13) . .
O07W Y1A O01W 137.40(13) . .
O05W Y1A O01W 75.29(13) . .
O02W Y1A O01W 71.61(13) . .
O06W Y1A O01W 143.85(13) . .
O07W Y1A O11A 75.23(14) . .
O05W Y1A O11A 73.98(13) . .
O02W Y1A O11A 76.81(13) . .
O06W Y1A O11A 73.72(14) . .
O01W Y1A O11A 124.62(13) . .
O07W Y1A O04W 116.90(14) . .
O05W Y1A O04W 77.21(13) . .
O02W Y1A O04W 143.55(13) . .
O06W Y1A O04W 71.64(13) . .
O01W Y1A O04W 75.95(13) . .
O11A Y1A O04W 137.23(13) . .
O07W Y1A O03W 71.17(14) . .
O05W Y1A O03W 142.21(13) . .
O02W Y1A O03W 82.84(13) . .
O06W Y1A O03W 109.32(15) . .
O01W Y1A O03W 75.23(14) . .
O11A Y1A O03W 143.41(13) . .
O04W Y1A O03W 73.11(13) . .
O31A Na1A O22A 88.19(15) . 2_656
O31A Na1A O08W 87.01(16) . .
O22A Na1A O08W 161.88(17) 2_656 .
O31A Na1A O09W 176.2(2) . .
O22A Na1A O09W 92.69(15) 2_656 .
O08W Na1A O09W 91.02(16) . .
O31A Na1A O10W 99.78(18) . .
O22A Na1A O10W 104.58(16) 2_656 .
O08W Na1A O10W 93.46(16) . .
O09W Na1A O10W 83.61(17) . .
O31A Na1A O11W 70.74(18) . .
O22A Na1A O11W 79.46(17) 2_656 .
O08W Na1A O11W 82.46(18) . .
O09W Na1A O11W 105.76(19) . .
O10W Na1A O11W 169.78(19) . .
C11A O1A H1A 109.5 . .
C26A C10A C12A 111.8(4) . .
C26A C10A H10A 109.2 . .
C12A C10A H10A 109.2 . .
C26A C10A H10B 109.2 . .
C12A C10A H10B 109.2 . .
H10A C10A H10B 107.9 . .
O1A C11A C12A 117.4(5) . .
O1A C11A C16A 120.9(5) . .
C12A C11A C16A 121.7(5) . .
C13A C12A C11A 118.8(5) . .
C13A C12A C10A 119.6(5) . .
C11A C12A C10A 121.6(5) . .
C12A C13A C14A 120.6(5) . .
C12A C13A H13A 119.7 . .
C14A C13A H13A 119.7 . .
C15A C14A C13A 120.1(5) . .
C15A C14A S1A 121.4(4) . .
C13A C14A S1A 118.5(4) . .
C14A C15A C16A 120.9(5) . .
C14A C15A H15A 119.5 . .
C16A C15A H15A 119.5 . .
C15A C16A C11A 117.9(5) . .
C15A C16A C4A 120.0(5) . .
C11A C16A C4A 122.1(5) . .
O13A S1A O12A 112.0(3) . .
O13A S1A O11A 114.3(2) . .
O12A S1A O11A 109.4(3) . .
O13A S1A C14A 108.3(3) . .
O12A S1A C14A 106.7(2) . .
O11A S1A C14A 105.6(2) . .
S1A O11A Y1A 145.2(2) . .
C21A O2A H2A 109.5 . .
C22A C20A C36A 113.9(4) . .
C22A C20A H20A 108.8 . .
C36A C20A H20A 108.8 . .
C22A C20A H20B 108.8 . .
C36A C20A H20B 108.8 . .
H20A C20A H20B 107.7 . .
O2A C21A C26A 120.2(4) . .
O2A C21A C22A 117.4(4) . .
C26A C21A C22A 122.3(5) . .
C23A C22A C21A 118.1(5) . .
C23A C22A C20A 120.5(4) . .
C21A C22A C20A 121.4(4) . .
C24A C23A C22A 120.2(5) . .
C24A C23A H23A 119.9 . .
C22A C23A H23A 119.9 . .
C25A C24A C23A 120.9(5) . .
C25A C24A S2A 120.6(4) . .
C23A C24A S2A 118.5(4) . .
C24A C25A C26A 120.5(5) . .
C24A C25A H25A 119.8 . .
C26A C25A H25A 119.8 . .
C21A C26A C25A 117.8(5) . .
C21A C26A C10A 122.6(4) . .
C25A C26A C10A 119.5(5) . .
O22A S2A O21A 112.2(2) . .
O22A S2A O23A 111.8(2) . .
O21A S2A O23A 112.4(2) . .
O22A S2A C24A 106.4(2) . .
O21A S2A C24A 106.1(2) . .
O23A S2A C24A 107.4(2) . .
S2A O22A Na1A 127.7(2) . 2_656
C31A O3A H3A 109.5 . .
C32A C30A C46A 109.6(4) . .
C32A C30A H30A 109.7 . .
C46A C30A H30A 109.7 . .
C32A C30A H30B 109.7 . .
C46A C30A H30B 109.7 . .
H30A C30A H30B 108.2 . .
O3A C31A C36A 121.5(5) . .
O3A C31A C32A 116.3(4) . .
C36A C31A C32A 122.2(5) . .
C33A C32A C31A 118.2(5) . .
C33A C32A C30A 120.9(5) . .
C31A C32A C30A 120.8(4) . .
C32A C33A C34A 120.2(5) . .
C32A C33A H33A 119.9 . .
C34A C33A H33A 119.9 . .
C35A C34A C33A 120.8(5) . .
C35A C34A S3A 121.3(4) . .
C33A C34A S3A 117.8(4) . .
C34A C35A C36A 120.5(5) . .
C34A C35A H35A 119.7 . .
C36A C35A H35A 119.7 . .
C31A C36A C35A 118.2(5) . .
C31A C36A C20A 122.1(4) . .
C35A C36A C20A 119.7(5) . .
O31A S3A O33A 112.4(3) . .
O31A S3A O32A 112.5(2) . .
O33A S3A O32A 112.2(2) . .
O31A S3A C34A 105.6(2) . .
O33A S3A C34A 106.1(2) . .
O32A S3A C34A 107.4(2) . .
S3A O31A Na1A 150.2(3) . .
C41A O4A H4A 109.5 . .
C16A C4A C42A 112.4(4) . .
C16A C4A H40A 109.1 . .
C42A C4A H40A 109.1 . .
C16A C4A H40B 109.1 . .
C42A C4A H40B 109.1 . .
H40A C4A H40B 107.8 . .
O4A C41A C42A 117.6(5) . .
O4A C41A C46A 120.6(5) . .
C42A C41A C46A 121.8(5) . .
C43A C42A C41A 118.3(5) . .
C43A C42A C4A 119.7(5) . .
C41A C42A C4A 121.9(5) . .
C44A C43A C42A 120.4(5) . .
C44A C43A H43A 119.8 . .
C42A C43A H43A 119.8 . .
C45A C44A C43A 120.8(5) . .
C45A C44A S4A 118.0(4) . .
C43A C44A S4A 121.0(4) . .
C44A C45A C46A 120.6(5) . .
C44A C45A H45A 119.7 . .
C46A C45A H45A 119.7 . .
C45A C46A C41A 118.0(5) . .
C45A C46A C30A 118.8(5) . .
C41A C46A C30A 123.0(5) . .
O43A S4A O42A 112.0(3) . .
O43A S4A O41A 113.6(3) . .
O42A S4A O41A 109.4(3) . .
O43A S4A C44A 108.7(3) . .
O42A S4A C44A 106.2(2) . .
O41A S4A C44A 106.5(3) . .
O15W Y1B O17W 144.64(13) . .
O15W Y1B O13W 109.20(13) . .
O17W Y1B O13W 87.02(13) . .
O15W Y1B O12W 77.93(13) . .
O17W Y1B O12W 78.05(14) . .
O13W Y1B O12W 71.38(13) . .
O15W Y1B O18W 89.21(14) . .
O17W Y1B O18W 96.28(14) . .
O13W Y1B O18W 142.75(13) . .
O12W Y1B O18W 145.63(13) . .
O15W Y1B O11B 70.35(13) . .
O17W Y1B O11B 144.88(13) . .
O13W Y1B O11B 79.33(13) . .
O12W Y1B O11B 126.11(13) . .
O18W Y1B O11B 76.90(13) . .
O15W Y1B O14W 141.88(13) . .
O17W Y1B O14W 72.16(13) . .
O13W Y1B O14W 73.11(13) . .
O12W Y1B O14W 134.23(13) . .
O18W Y1B O14W 72.72(13) . .
O11B Y1B O14W 72.93(13) . .
O15W Y1B O16W 73.68(13) . .
O17W Y1B O16W 75.01(13) . .
O13W Y1B O16W 143.60(14) . .
O12W Y1B O16W 74.03(14) . .
O18W Y1B O16W 71.78(14) . .
O11B Y1B O16W 131.95(13) . .
O14W Y1B O16W 127.74(14) . .
O34B Na1B O31B 23.5(4) . .
O34B Na1B O43B 88.2(4) . 2_575
O31B Na1B O43B 91.81(18) . 2_575
O34B Na1B O21W 94.2(4) . .
O31B Na1B O21W 71.7(2) . .
O43B Na1B O21W 81.89(18) 2_575 .
O34B Na1B O19W 96.6(4) . .
O31B Na1B O19W 87.79(19) . .
O43B Na1B O19W 166.58(18) 2_575 .
O21W Na1B O19W 85.25(19) . .
O34B Na1B O22W 86.7(5) . .
O31B Na1B O22W 109.3(3) . .
O43B Na1B O22W 97.7(2) 2_575 .
O21W Na1B O22W 179.0(3) . .
O19W Na1B O22W 95.1(2) . .
O34B Na1B O20W 160.4(4) . .
O31B Na1B O20W 175.8(2) . .
O43B Na1B O20W 87.44(16) 2_575 .
O21W Na1B O20W 104.1(2) . .
O19W Na1B O20W 91.97(18) . .
O22W Na1B O20W 75.0(3) . .
C11B O1B H1B 109.5 . .
C12B C10B C26B 112.9(4) . .
C12B C10B H10C 109.0 . .
C26B C10B H10C 109.0 . .
C12B C10B H10D 109.0 . .
C26B C10B H10D 109.0 . .
H10C C10B H10D 107.8 . .
O1B C11B C16B 116.5(4) . .
O1B C11B C12B 121.4(4) . .
C16B C11B C12B 122.1(4) . .
C13B C12B C11B 117.8(5) . .
C13B C12B C10B 120.1(4) . .
C11B C12B C10B 122.0(4) . .
C14B C13B C12B 120.2(5) . .
C14B C13B H13B 119.9 . .
C12B C13B H13B 119.9 . .
C13B C14B C15B 121.2(5) . .
C13B C14B S1B 121.7(4) . .
C15B C14B S1B 117.1(4) . .
C16B C15B C14B 119.9(5) . .
C16B C15B H15B 120.1 . .
C14B C15B H15B 120.1 . .
C15B C16B C11B 118.7(5) . .
C15B C16B C40B 119.8(4) . .
C11B C16B C40B 121.5(4) . .
O13B S1B O12B 112.8(2) . .
O13B S1B O11B 110.8(2) . .
O12B S1B O11B 112.5(2) . .
O13B S1B C14B 106.3(2) . .
O12B S1B C14B 108.1(2) . .
O11B S1B C14B 105.8(2) . .
S1B O11B Y1B 144.2(2) . .
C21B O2B H2B 109.5 . .
C22B C20B C36B 111.5(4) . .
C22B C20B H20C 109.3 . .
C36B C20B H20C 109.3 . .
C22B C20B H20D 109.3 . .
C36B C20B H20D 109.3 . .
H20C C20B H20D 108.0 . .
O2B C21B C26B 117.7(4) . .
O2B C21B C22B 120.4(5) . .
C26B C21B C22B 122.0(5) . .
C23B C22B C21B 117.9(5) . .
C23B C22B C20B 118.5(4) . .
C21B C22B C20B 123.6(4) . .
C22B C23B C24B 120.6(5) . .
C22B C23B H23B 119.7 . .
C24B C23B H23B 119.7 . .
C25B C24B C23B 120.6(5) . .
C25B C24B S2B 120.6(4) . .
C23B C24B S2B 118.7(4) . .
C24B C25B C26B 120.3(5) . .
C24B C25B H25B 119.8 . .
C26B C25B H25B 119.8 . .
C25B C26B C21B 118.6(5) . .
C25B C26B C10B 119.4(5) . .
C21B C26B C10B 122.0(4) . .
O23B S2B O22B 112.1(3) . .
O23B S2B O21B 112.7(4) . .
O22B S2B O21B 110.1(4) . .
O23B S2B C24B 107.0(2) . .
O22B S2B C24B 108.5(3) . .
O21B S2B C24B 106.1(3) . .
C31B O3B H3B 109.5 . .
C46B C30B C32B 112.7(4) . .
C46B C30B H30C 109.1 . .
C32B C30B H30C 109.1 . .
C46B C30B H30D 109.1 . .
C32B C30B H30D 109.1 . .
H30C C30B H30D 107.8 . .
O3B C31B C32B 121.4(4) . .
O3B C31B C36B 116.6(5) . .
C32B C31B C36B 122.1(5) . .
C33B C32B C31B 118.4(4) . .
C33B C32B C30B 119.4(5) . .
C31B C32B C30B 122.2(4) . .
C32B C33B C34B 120.3(5) . .
C32B C33B H33B 119.9 . .
C34B C33B H33B 119.9 . .
C35B C34B C33B 120.8(5) . .
C35B C34B S3B 119.7(4) . .
C33B C34B S3B 119.3(4) . .
C34B C35B C36B 120.3(5) . .
C34B C35B H35B 119.8 . .
C36B C35B H35B 119.8 . .
C35B C36B C31B 118.1(5) . .
C35B C36B C20B 121.4(4) . .
C31B C36B C20B 120.5(4) . .
O35B S3B O31B 140.7(7) . .
O35B S3B O32B 60.0(7) . .
O31B S3B O32B 114.2(3) . .
O35B S3B O33B 49.5(7) . .
O31B S3B O33B 112.5(3) . .
O32B S3B O33B 108.7(3) . .
O35B S3B O34B 121.7(9) . .
O31B S3B O34B 37.9(6) . .
O32B S3B O34B 143.5(6) . .
O33B S3B O34B 77.6(6) . .
O35B S3B O36B 114.3(9) . .
O31B S3B O36B 62.6(6) . .
O32B S3B O36B 56.6(6) . .
O33B S3B O36B 151.2(6) . .
O34B S3B O36B 100.3(8) . .
O35B S3B C34B 111.3(7) . .
O31B S3B C34B 107.5(3) . .
O32B S3B C34B 106.7(3) . .
O33B S3B C34B 106.9(3) . .
O34B S3B C34B 105.5(6) . .
O36B S3B C34B 101.4(6) . .
S3B O31B Na1B 149.5(4) . .
S3B O34B Na1B 139.9(9) . .
C41B O4B H4B 109.5 . .
C42B C40B C16B 111.3(4) . .
C42B C40B H40C 109.4 . .
C16B C40B H40C 109.4 . .
C42B C40B H40D 109.4 . .
C16B C40B H40D 109.4 . .
H40C C40B H40D 108.0 . .
O4B C41B C42B 121.5(4) . .
O4B C41B C46B 116.3(4) . .
C42B C41B C46B 122.2(5) . .
C41B C42B C43B 118.1(5) . .
C41B C42B C40B 121.9(4) . .
C43B C42B C40B 120.0(4) . .
C44B C43B C42B 120.1(5) . .
C44B C43B H43B 119.9 . .
C42B C43B H43B 119.9 . .
C45B C44B C43B 121.4(5) . .
C45B C44B S4B 118.5(4) . .
C43B C44B S4B 120.1(4) . .
C44B C45B C46B 119.8(5) . .
C44B C45B H45B 120.1 . .
C46B C45B H45B 120.1 . .
C45B C46B C41B 118.3(5) . .
C45B C46B C30B 120.3(5) . .
C41B C46B C30B 121.4(4) . .
O41B S4B O43B 112.4(2) . .
O41B S4B O42B 111.7(2) . .
O43B S4B O42B 111.9(2) . .
O41B S4B C44B 106.9(2) . .
O43B S4B C44B 107.1(2) . .
O42B S4B C44B 106.3(2) . .
S4B O43B Na1B 132.6(2) . 2_575
Y1A O01W H01X 119.1 . .
Y1A O01W H01Y 130.4 . .
H01X O01W H01Y 108.4 . .
Y1A O02W H02X 129.5 . .
Y1A O02W H02Y 121.8 . .
H02X O02W H02Y 108.4 . .
Y1A O03W H03X 124.3 . .
Y1A O03W H03Y 126.0 . .
H03X O03W H03Y 108.3 . .
Y1A O04W H04X 121.0 . .
Y1A O04W H04Y 127.4 . .
H04X O04W H04Y 108.4 . .
Y1A O05W H05X 132.3 . .
Y1A O05W H05Y 119.3 . .
H05X O05W H05Y 108.4 . .
Y1A O06W H06X 124.9 . .
Y1A O06W H06Y 125.0 . .
H06X O06W H06Y 108.4 . .
Y1A O07W H07X 125.9 . .
Y1A O07W H07Y 123.6 . .
H07X O07W H07Y 108.4 . .
Na1A O08W H08X 119.5 . .
Na1A O08W H08Y 122.1 . .
H08X O08W H08Y 108.4 . .
Na1A O09W H09X 108.3 . .
Na1A O09W H09Y 108.4 . .
H09X O09W H09Y 108.4 . .
Na1A O10W H10X 131.8 . .
Na1A O10W H10Y 119.7 . .
H10X O10W H10Y 108.5 . .
Na1A O11W H11X 127.6 . .
Na1A O11W H11Y 124.0 . .
H11X O11W H11Y 108.3 . .
Y1B O12W H12X 123.4 . .
Y1B O12W H12Y 127.5 . .
H12X O12W H12Y 108.3 . .
Y1B O13W H13X 125.9 . .
Y1B O13W H13Y 125.2 . .
H13X O13W H13Y 108.4 . .
Y1B O14W H14X 121.9 . .
Y1B O14W H14Y 124.1 . .
H14X O14W H14Y 108.5 . .
Y1B O15W H15X 120.4 . .
Y1B O15W H15Y 130.4 . .
H15X O15W H15Y 108.4 . .
Y1B O16W H16X 124.6 . .
Y1B O16W H16Y 126.8 . .
H16X O16W H16Y 108.3 . .
Y1B O17W H17X 123.4 . .
Y1B O17W H17Y 118.7 . .
H17X O17W H17Y 108.3 . .
Y1B O18W H18X 119.7 . .
Y1B O18W H18Y 115.2 . .
H18X O18W H18Y 108.4 . .
Na1B O19W H19X 115.4 . .
Na1B O19W H19Y 114.9 . .
H19X O19W H19Y 108.3 . .
Na1B O20W H20X 108.6 . .
Na1B O20W H20Y 107.0 . .
H20X O20W H20Y 108.4 . .
Na1B O21W H21X 124.3 . .
Na1B O21W H21Y 127.3 . .
H21X O21W H21Y 108.4 . .
Na1B O22W H22X 111.6 . .
Na1B O22W H22Y 115.0 . .
H22X O22W H22Y 108.2 . .
H23X O23W H23Y 108.5 . .
H24X O24W H24Y 108.3 . .
H25X O25W H25Y 108.2 . .
H26X O26W H26Y 108.3 . .
H27X O27W H27Y 108.2 . .
H28X O28W H28Y 108.3 . .
H29X O29W H29Y 108.3 . .
H30X O30W H30Y 108.3 . .
H31X O31W H31Y 108.4 . .
H32X O32W H32Y 108.3 . .
H33X O33W H33Y 108.4 . .

loop_
_geom_bond_atom_site_label_1
_geom_bond_atom_site_label_2
_geom_bond_distance
_geom_bond_site_symmetry_2
Y1A O07W 2.311(4) .
Y1A O05W 2.327(3) .
Y1A O02W 2.340(4) .
Y1A O06W 2.348(4) .
Y1A O01W 2.350(4) .
Y1A O11A 2.353(4) .
Y1A O04W 2.354(4) .
Y1A O03W 2.363(4) .
Na1A O31A 2.332(4) .
Na1A O22A 2.376(4) 2_656
Na1A O08W 2.377(5) .
Na1A O09W 2.407(5) .
Na1A O10W 2.477(5) .
Na1A O11W 2.558(6) .
O1A C11A 1.363(6) .
O1A H1A 0.8500 .
C10A C26A 1.524(7) .
C10A C12A 1.525(7) .
C10A H10A 0.9900 .
C10A H10B 0.9900 .
C11A C12A 1.399(8) .
C11A C16A 1.406(7) .
C12A C13A 1.380(7) .
C13A C14A 1.399(8) .
C13A H13A 0.9500 .
C14A C15A 1.382(8) .
C14A S1A 1.765(5) .
C15A C16A 1.397(7) .
C15A H15A 0.9500 .
C16A C4A 1.517(8) .
S1A O13A 1.446(4) .
S1A O12A 1.462(4) .
S1A O11A 1.470(4) .
O2A C21A 1.374(6) .
O2A H2A 0.8500 .
C20A C22A 1.515(7) .
C20A C36A 1.533(7) .
C20A H20A 0.9900 .
C20A H20B 0.9900 .
C21A C26A 1.398(7) .
C21A C22A 1.399(7) .
C22A C23A 1.393(7) .
C23A C24A 1.390(7) .
C23A H23A 0.9500 .
C24A C25A 1.380(7) .
C24A S2A 1.772(5) .
C25A C26A 1.400(7) .
C25A H25A 0.9500 .
S2A O22A 1.461(4) .
S2A O21A 1.463(4) .
S2A O23A 1.464(4) .
O22A Na1A 2.376(4) 2_656
O3A C31A 1.370(6) .
O3A H3A 0.8500 .
C30A C32A 1.514(7) .
C30A C46A 1.523(7) .
C30A H30A 0.9900 .
C30A H30B 0.9900 .
C31A C36A 1.391(7) .
C31A C32A 1.408(7) .
C32A C33A 1.390(7) .
C33A C34A 1.391(7) .
C33A H33A 0.9500 .
C34A C35A 1.386(7) .
C34A S3A 1.766(5) .
C35A C36A 1.395(7) .
C35A H35A 0.9500 .
S3A O31A 1.446(4) .
S3A O33A 1.458(4) .
S3A O32A 1.460(4) .
O4A C41A 1.379(6) .
O4A H4A 0.8500 .
C4A C42A 1.532(7) .
C4A H40A 0.9900 .
C4A H40B 0.9900 .
C41A C42A 1.399(8) .
C41A C46A 1.405(8) .
C42A C43A 1.389(7) .
C43A C44A 1.382(8) .
C43A H43A 0.9500 .
C44A C45A 1.382(8) .
C44A S4A 1.762(5) .
C45A C46A 1.387(7) .
C45A H45A 0.9500 .
S4A O43A 1.432(5) .
S4A O42A 1.450(4) .
S4A O41A 1.478(4) .
Y1B O15W 2.307(3) .
Y1B O17W 2.332(4) .
Y1B O13W 2.338(3) .
Y1B O12W 2.340(4) .
Y1B O18W 2.341(4) .
Y1B O11B 2.350(4) .
Y1B O14W 2.355(4) .
Y1B O16W 2.371(4) .
Na1B O34B 2.333(15) .
Na1B O31B 2.363(6) .
Na1B O43B 2.373(4) 2_575
Na1B O21W 2.401(6) .
Na1B O19W 2.406(5) .
Na1B O22W 2.437(8) .
Na1B O20W 2.508(6) .
O1B C11B 1.375(6) .
O1B H1B 0.8500 .
C10B C12B 1.516(7) .
C10B C26B 1.528(7) .
C10B H10C 0.9900 .
C10B H10D 0.9900 .
C11B C16B 1.395(7) .
C11B C12B 1.404(7) .
C12B C13B 1.396(7) .
C13B C14B 1.385(7) .
C13B H13B 0.9500 .
C14B C15B 1.391(7) .
C14B S1B 1.764(5) .
C15B C16B 1.387(7) .
C15B H15B 0.9500 .
C16B C40B 1.522(7) .
S1B O13B 1.454(4) .
S1B O12B 1.462(4) .
S1B O11B 1.470(4) .
O2B C21B 1.376(6) .
O2B H2B 0.8500 .
C20B C22B 1.516(7) .
C20B C36B 1.517(7) .
C20B H20C 0.9900 .
C20B H20D 0.9900 .
C21B C26B 1.392(7) .
C21B C22B 1.402(7) .
C22B C23B 1.389(7) .
C23B C24B 1.391(7) .
C23B H23B 0.9500 .
C24B C25B 1.379(7) .
C24B S2B 1.762(5) .
C25B C26B 1.392(7) .
C25B H25B 0.9500 .
S2B O23B 1.426(4) .
S2B O22B 1.440(5) .
S2B O21B 1.441(5) .
O3B C31B 1.370(6) .
O3B H3B 0.8500 .
C30B C46B 1.520(7) .
C30B C32B 1.526(6) .
C30B H30C 0.9900 .
C30B H30D 0.9900 .
C31B C32B 1.395(7) .
C31B C36B 1.404(7) .
C32B C33B 1.388(7) .
C33B C34B 1.392(7) .
C33B H33B 0.9500 .
C34B C35B 1.384(8) .
C34B S3B 1.770(5) .
C35B C36B 1.393(7) .
C35B H35B 0.9500 .
S3B O35B 1.247(16) .
S3B O31B 1.398(5) .
S3B O32B 1.479(5) .
S3B O33B 1.507(5) .
S3B O34B 1.526(15) .
S3B O36B 1.606(15) .
O4B C41B 1.372(6) .
O4B H4B 0.8500 .
C40B C42B 1.520(7) .
C40B H40C 0.9900 .
C40B H40D 0.9900 .
C41B C42B 1.394(7) .
C41B C46B 1.406(7) .
C42B C43B 1.395(7) .
C43B C44B 1.388(7) .
C43B H43B 0.9500 .
C44B C45B 1.385(7) .
C44B S4B 1.769(5) .
C45B C46B 1.392(7) .
C45B H45B 0.9500 .
S4B O41B 1.457(4) .
S4B O43B 1.458(4) .
S4B O42B 1.468(4) .
O43B Na1B 2.373(4) 2_575
O01W H01X 0.8499 .
O01W H01Y 0.8500 .
O02W H02X 0.8501 .
O02W H02Y 0.8499 .
O03W H03X 0.8500 .
O03W H03Y 0.8499 .
O04W H04X 0.8499 .
O04W H04Y 0.8500 .
O05W H05X 0.8499 .
O05W H05Y 0.8500 .
O06W H06X 0.8500 .
O06W H06Y 0.8501 .
O07W H07X 0.8499 .
O07W H07Y 0.8500 .
O08W H08X 0.8500 .
O08W H08Y 0.8499 .
O09W H09X 0.8499 .
O09W H09Y 0.8499 .
O10W H10X 0.8500 .
O10W H10Y 0.8499 .
O11W H11X 0.8501 .
O11W H11Y 0.8500 .
O12W H12X 0.8499 .
O12W H12Y 0.8500 .
O13W H13X 0.8500 .
O13W H13Y 0.8500 .
O14W H14X 0.8500 .
O14W H14Y 0.8501 .
O15W H15X 0.8499 .
O15W H15Y 0.8500 .
O16W H16X 0.8501 .
O16W H16Y 0.8500 .
O17W H17X 0.8499 .
O17W H17Y 0.8501 .
O18W H18X 0.8500 .
O18W H18Y 0.8499 .
O19W H19X 0.8500 .
O19W H19Y 0.8501 .
O20W H20X 0.8500 .
O20W H20Y 0.8500 .
O21W H21X 0.8500 .
O21W H21Y 0.8500 .
O22W H22X 0.8499 .
O22W H22Y 0.8504 .
O23W H23X 0.8497 .
O23W H23Y 0.8501 .
O24W H24X 0.8500 .
O24W H24Y 0.8501 .
O25W H25X 0.8501 .
O25W H25Y 0.8500 .
O26W H26X 0.8472 .
O26W H26Y 0.8534 .
O27W H27X 0.8502 .
O27W H27Y 0.8500 .
O28W H28X 0.8500 .
O28W H28Y 0.8500 .
O29W H29X 0.8500 .
O29W H29Y 0.8499 .
O30W H30X 0.8497 .
O30W H30Y 0.8503 .
O31W H31X 0.8501 .
O31W H31Y 0.8501 .
O32W H32X 0.8500 .
O32W H32Y 0.8498 .
O33W H33X 0.8500 .
O33W H33Y 0.8501 .

loop_
_geom_hbond_atom_site_label_D
_geom_hbond_atom_site_label_H
_geom_hbond_atom_site_label_A
_geom_hbond_distance_DH
_geom_hbond_distance_HA
_geom_hbond_distance_DA
_geom_hbond_angle_DHA
_geom_hbond_site_symmetry_A
O1A H1A O4A 0.85 1.87 2.721(6) 178.6 .
O2A H2A O1A 0.85 1.87 2.717(5) 177.7 .
C23A H23A O35W 0.95 2.58 3.40(3) 145.0 2_656
O3A H3A O2A 0.85 1.82 2.666(5) 179.3 .
C33A H33A O34W 0.95 2.50 3.31(3) 144.0 .
O4A H4A O3A 0.85 1.89 2.734(5) 176.1 .
O1B H1B O2B 0.85 1.85 2.698(5) 178.4 .
C15B H15B O30W 0.95 2.60 3.544(7) 174.2 2_566
O2B H2B O3B 0.85 1.82 2.671(5) 177.6 .
O3B H3B O4B 0.85 1.82 2.671(5) 177.8 .
O4B H4B O1B 0.85 1.86 2.710(5) 178.9 .
C45B H45B O31W 0.95 2.63 3.476(8) 148.6 1_565
O01W H01X O24W 0.85 1.90 2.688(6) 154.0 .
O01W H01Y O22A 0.85 1.97 2.811(5) 171.5 .
O02W H02X O23W 0.85 2.00 2.728(10) 142.8 .
O02W H02X O24W 0.85 3.02 3.068(7) 85.4 .
O02W H02Y O25W 0.85 2.03 2.725(6) 138.4 .
O03W H03X O43A 0.85 1.98 2.816(6) 166.1 2_666
O03W H03Y O33A 0.85 1.89 2.722(6) 166.7 2_656
O04W H04X O41B 0.85 1.88 2.718(5) 171.3 1_645
O04W H04Y O32A 0.85 1.92 2.761(5) 172.1 2_656
O05W H05X O26W 0.85 1.92 2.737(6) 161.8 .
O05W H05Y O21A 0.85 1.91 2.738(5) 165.3 .
O06W H06X O42B 0.85 1.89 2.712(5) 162.1 1_645
O06W H06Y O12B 0.85 1.95 2.797(6) 172.8 1_655
O07W H07X O13B 0.85 1.84 2.656(5) 160.7 1_655
O07W H07Y O41A 0.85 1.92 2.688(5) 150.1 2_666
O08W H08X O42A 0.85 1.93 2.773(6) 172.3 .
O08W H08Y O43A 0.85 2.17 2.954(6) 153.6 2_666
O09W H09X O23A 0.85 2.15 2.880(6) 144.1 2_656
O09W H09Y O25W 0.85 2.10 2.909(6) 159.0 2_666
O10W H10X O41A 0.85 2.13 2.916(6) 153.4 .
O10W H10Y O13A 0.85 2.48 3.046(6) 125.1 2_666
O11W H11X O33A 0.85 1.91 2.758(7) 174.4 2_656
O11W H11Y O24W 0.85 2.26 3.086(10) 163.0 2_656
O12W H12X O29W 0.85 1.84 2.683(6) 172.7 .
O12W H12Y O43B 0.85 1.97 2.806(5) 169.2 .
O13W H13X O33W 0.85 1.87 2.717(6) 172.0 .
O13W H13Y O28W 0.85 1.89 2.725(6) 166.8 .
O14W H14X O12A 0.85 2.19 2.940(6) 146.4 1_455
O14W H14Y O21B 0.85 1.95 2.792(6) 171.1 2_565
O15W H15X O30W 0.85 1.90 2.708(6) 157.7 2_566
O15W H15Y O41B 0.85 1.89 2.740(5) 177.5 .
O16W H16X O21A 0.85 1.89 2.729(5) 169.3 1_465
O16W H16Y O33B 0.85 1.92 2.758(7) 169.4 2_575
O16W H16Y O35B 0.85 1.96 2.758(16) 155.1 2_575
O17W H17X O21B 0.85 2.31 3.073(7) 150.1 2_565
O17W H17X O22B 0.85 2.34 3.088(8) 147.2 2_565
O17W H17Y O32B 0.85 1.84 2.673(7) 166.4 2_575
O17W H17Y O35B 0.85 2.26 2.900(16) 132.4 2_575
O18W H18X O23A 0.85 2.00 2.756(5) 148.5 1_465
O18W H18Y O12A 0.85 2.40 2.913(6) 119.6 1_455
O18W H18Y O13A 0.85 2.39 3.214(6) 163.6 1_455
O19W H19X O22B 0.85 2.07 2.878(7) 159.5 2_565
O19W H19Y O23B 0.85 2.09 2.773(6) 137.3 .
O20W H20X O42B 0.85 2.00 2.770(7) 149.4 2_575
O20W H20Y O31W 0.85 1.92 2.757(9) 168.5 2_565
O21W H21X O29W 0.85 2.23 3.071(9) 169.5 2_575
O21W H21Y O32B 0.85 2.00 2.840(8) 168.5 2_575
O21W H21Y O36B 0.85 1.44 2.020(17) 121.6 2_575
O22W H22X O32W 0.85 1.96 2.718(12) 147.9 2_665
O22W H22Y O33W 0.85 2.55 3.253(11) 140.7 2_565
O24W H24X O08W 0.85 1.99 2.839(7) 176.2 .
O24W H24Y O23W 0.85 1.73 2.580(11) 175.3 .
O25W H25X O10W 0.85 2.60 3.166(7) 124.8 2_666
O25W H25Y O42A 0.85 1.94 2.771(6) 166.8 .
O26W H26X O34B 0.85 2.39 3.069(17) 137.0 2_665
O26W H26X O22W 0.85 2.41 3.063(12) 134.3 2_665
O26W H26Y O33B 0.85 2.22 2.769(8) 122.1 2_665
O27W H27X O32W 0.85 2.23 2.783(10) 122.8 .
O27W H27Y O26W 0.85 1.92 2.746(9) 164.9 .
O29W H29X O28W 0.85 1.94 2.715(8) 151.5 .
O29W H29Y O19W 0.85 1.95 2.787(7) 167.4 .
O30W H30X O32A 0.85 2.04 2.878(6) 170.0 .
O30W H30Y O10W 0.85 2.08 2.929(7) 171.9 .
O31W H31X O27W 0.85 1.97 2.785(8) 161.6 .
O31W H31Y O22B 0.85 2.07 2.871(7) 156.5 .
O32W H32X O21B 0.85 1.85 2.704(11) 179.6 2_665
O32W H32Y O12A 0.85 1.91 2.756(9) 179.4 .
O33W H33X O23B 0.85 2.22 3.068(6) 176.7 2_565
O33W H33Y O20W 0.85 1.99 2.838(7) 176.6 2_565
